data_7031588
loop_
_publ_author_name
'Khanna, Shruti'
'Jana, Batakrishna'
'Saha, Abhijit'
'Kurkute, Prashant'
'Ghosh, Surajit'
'Verma, Sandeep'

_publ_section_title
;
 Targeting cytotoxicity and tubulin polymerization by metal-carbene
 complexes on a purine tautomer platform.
;
_journal_issue 26
_journal_name_full 'Dalton transactions (Cambridge, England : 2003)'
_journal_page_first 9838
_journal_page_last 9842
_journal_paper_doi 10.1039/c4dt00529e
_journal_volume 43
_journal_year 2014
_chemical_formula_sum 'C20 H20 Br N5 O'
_chemical_formula_weight 426.32
_chemical_name_systematic
;
 ?
;
_space_group_IT_number 2
_symmetry_cell_setting triclinic
_symmetry_space_group_name_Hall '-P 1'
_symmetry_space_group_name_H-M 'P -1'
_atom_sites_solution_hydrogens geom
_atom_sites_solution_primary direct
_atom_sites_solution_secondary difmap
_audit_creation_method SHELXL-97
_cell_angle_alpha 107.84(4)
_cell_angle_beta 98.89(2)
_cell_angle_gamma 105.76(3)
_cell_formula_units_Z 2
_cell_length_a 7.283(2)
_cell_length_b 11.074(3)
_cell_length_c 13.183(4)
_cell_measurement_reflns_used 3245
_cell_measurement_temperature 100(2)
_cell_measurement_theta_max 25
_cell_measurement_theta_min 4.1
_cell_volume 940.7(6)
_computing_structure_refinement 'SHELXL-97 (Sheldrick, 1997)'
_diffrn_ambient_temperature 100(2)
_diffrn_measured_fraction_theta_full 0.973
_diffrn_measured_fraction_theta_max 0.973
_diffrn_radiation_monochromator graphite
_diffrn_radiation_source 'fine-focus sealed tube'
_diffrn_radiation_type MoK\a
_diffrn_radiation_wavelength 0.71073
_diffrn_reflns_av_R_equivalents 0.0237
_diffrn_reflns_av_sigmaI/netI 0.0499
_diffrn_reflns_limit_h_max 8
_diffrn_reflns_limit_h_min -8
_diffrn_reflns_limit_k_max 11
_diffrn_reflns_limit_k_min -13
_diffrn_reflns_limit_l_max 12
_diffrn_reflns_limit_l_min -15
_diffrn_reflns_number 4788
_diffrn_reflns_theta_full 25.02
_diffrn_reflns_theta_max 25.02
_diffrn_reflns_theta_min 4.11
_exptl_absorpt_coefficient_mu 2.205
_exptl_absorpt_correction_T_max 0.6923
_exptl_absorpt_correction_T_min 0.6545
_exptl_absorpt_correction_type psi-scan
_exptl_absorpt_process_details '(North et al., 1968)'
_exptl_crystal_colour 'pale brown'
_exptl_crystal_density_diffrn 1.505
_exptl_crystal_density_method 'not measured'
_exptl_crystal_description block
_exptl_crystal_F_000 436
_exptl_crystal_size_max 0.21
_exptl_crystal_size_mid 0.20
_exptl_crystal_size_min 0.18
_refine_diff_density_max 0.846
_refine_diff_density_min -0.684
_refine_diff_density_rms 0.157
_refine_ls_extinction_method none
_refine_ls_goodness_of_fit_ref 0.649
_refine_ls_hydrogen_treatment constr
_refine_ls_matrix_type full
_refine_ls_number_parameters 245
_refine_ls_number_reflns 3245
_refine_ls_number_restraints 0
_refine_ls_restrained_S_all 0.649
_refine_ls_R_factor_all 0.0557
_refine_ls_R_factor_gt 0.0484
_refine_ls_shift/su_max 0.001
_refine_ls_shift/su_mean 0.000
_refine_ls_structure_factor_coef Fsqd
_refine_ls_weighting_details 'calc w=1/[\s^2^(Fo^2^)+(0.1946P)^2^+2.6322P] where P=(Fo^2^+2Fc^2^)/3'
_refine_ls_weighting_scheme calc
_refine_ls_wR_factor_gt 0.1346
_refine_ls_wR_factor_ref 0.1584
_reflns_number_gt 2840
_reflns_number_total 3245
_reflns_threshold_expression >2sigma(I)
_cod_data_source_file c4dt00529e2.cif
_cod_data_source_block ligand1
_cod_depositor_comments
;
The following automatic conversions were performed:

'_symmetry_cell_setting' value 'Triclinic' changed to 'triclinic'
according to
/usr/data/users/saulius/crontab/automatic-downloads/current/RSC/lib/dictionaries/cif_core.dic
dictionary named 'cif_core.dic' version 2.4.2 from 2011-04-26.

Automatic conversion script
Id: cif_fix_values 2281 2013-09-26 08:29:07Z andrius 
;
_cod_original_cell_volume 940.7(3)
_cod_database_code 7031588

loop_
_symmetry_equiv_pos_as_xyz
'x, y, z'
'-x, -y, -z'

loop_
_atom_site_label
_atom_site_type_symbol
_atom_site_fract_x
_atom_site_fract_y
_atom_site_fract_z
_atom_site_U_iso_or_equiv
_atom_site_adp_type
_atom_site_occupancy
_atom_site_symmetry_multiplicity
_atom_site_calc_flag
_atom_site_refinement_flags
Br1 Br -0.25708(5) 0.36348(4) 0.53911(3) 0.0250(2) Uani 1 1 d .
N3 N 0.2375(5) 0.1057(4) 0.6622(3) 0.0296(8) Uani 1 1 d .
N9 N 0.2161(5) 0.3085(4) 0.6320(3) 0.0241(7) Uani 1 1 d .
N7 N 0.2389(5) 0.2588(4) 0.4629(3) 0.0231(7) Uani 1 1 d .
N1 N 0.2636(5) -0.0528(4) 0.5021(3) 0.0319(9) Uani 1 1 d .
H1 H 0.2715 -0.1319 0.4750 0.038 Uiso 1 1 calc R
O1 O 0.2852(5) -0.1446(3) 0.3021(3) 0.0407(8) Uani 1 1 d .
C18 C -0.0810(6) 0.2822(4) 0.2937(3) 0.0247(9) Uani 1 1 d .
H18 H -0.0494 0.3575 0.3577 0.030 Uiso 1 1 calc R
C11 C 0.5707(6) 0.4903(4) 0.7942(3) 0.0267(9) Uani 1 1 d .
H11 H 0.5765 0.4293 0.7292 0.032 Uiso 1 1 calc R
C2 C 0.2514(6) -0.0087(5) 0.6090(4) 0.0312(10) Uani 1 1 d .
H2 H 0.2534 -0.0670 0.6468 0.037 Uiso 1 1 calc R
N6 N 0.2741(6) -0.0133(4) 0.3309(4) 0.0339(9) Uani 1 1 d .
C16 C 0.2562(7) 0.2733(5) 0.3567(4) 0.0289(9) Uani 1 1 d .
H16A H 0.3409 0.2257 0.3266 0.035 Uiso 1 1 calc R
H16B H 0.3173 0.3679 0.3692 0.035 Uiso 1 1 calc R
C17 C 0.0557(7) 0.2181(4) 0.2736(3) 0.0263(9) Uani 1 1 d .
C10 C 0.3918(6) 0.4854(4) 0.8186(3) 0.0256(9) Uani 1 1 d .
C19 C -0.2640(7) 0.2352(5) 0.2196(4) 0.0318(10) Uani 1 1 d .
H19 H -0.3570 0.2769 0.2341 0.038 Uiso 1 1 calc R
C9 C 0.1990(7) 0.3825(5) 0.7411(4) 0.0316(10) Uani 1 1 d .
H9A H 0.1468 0.3183 0.7746 0.038 Uiso 1 1 calc R
H9B H 0.1048 0.4281 0.7321 0.038 Uiso 1 1 calc R
C6 C 0.2638(6) 0.0219(4) 0.4346(4) 0.0279(9) Uani 1 1 d .
C8 C 0.2221(6) 0.3530(4) 0.5485(3) 0.0242(9) Uani 1 1 d .
H8 H 0.2157 0.4362 0.5501 0.029 Uiso 1 1 calc R
C4 C 0.2344(6) 0.1820(4) 0.5988(3) 0.0238(9) Uani 1 1 d .
C12 C 0.7440(7) 0.5892(5) 0.8696(4) 0.0343(10) Uani 1 1 d .
H12 H 0.8650 0.5945 0.8532 0.041 Uiso 1 1 calc R
C5 C 0.2462(5) 0.1499(4) 0.4926(4) 0.0228(8) Uani 1 1 d .
C21 C -0.1741(11) 0.0602(6) 0.1030(5) 0.0608(19) Uani 1 1 d .
H21 H -0.2063 -0.0150 0.0389 0.073 Uiso 1 1 calc R
C15 C 0.3837(8) 0.5751(5) 0.9172(4) 0.0336(10) Uani 1 1 d .
H15 H 0.2630 0.5711 0.9337 0.040 Uiso 1 1 calc R
C22 C 0.0092(9) 0.1064(5) 0.1781(4) 0.0459(13) Uani 1 1 d .
H22 H 0.1000 0.0625 0.1642 0.055 Uiso 1 1 calc R
C23 C 0.2893(8) -0.1856(6) 0.1883(5) 0.0464(13) Uani 1 1 d .
H23A H 0.1759 -0.1793 0.1451 0.070 Uiso 1 1 calc R
H23B H 0.2872 -0.2771 0.1627 0.070 Uiso 1 1 calc R
H23C H 0.4074 -0.1280 0.1811 0.070 Uiso 1 1 calc R
C13 C 0.7382(8) 0.6783(5) 0.9670(4) 0.0388(12) Uani 1 1 d .
H13 H 0.8539 0.7430 1.0165 0.047 Uiso 1 1 calc R
C14 C 0.5570(9) 0.6701(5) 0.9903(4) 0.0431(13) Uani 1 1 d .
H14 H 0.5520 0.7296 1.0563 0.052 Uiso 1 1 calc R
C20 C -0.3068(9) 0.1252(6) 0.1234(5) 0.0540(16) Uani 1 1 d .
H20 H -0.4277 0.0951 0.0719 0.065 Uiso 1 1 calc R

loop_
_atom_site_aniso_label
_atom_site_aniso_U_11
_atom_site_aniso_U_22
_atom_site_aniso_U_33
_atom_site_aniso_U_23
_atom_site_aniso_U_13
_atom_site_aniso_U_12
Br1 0.0199(3) 0.0191(3) 0.0375(3) 0.0109(2) 0.00980(19) 0.00716(18)
N3 0.0154(17) 0.0258(19) 0.056(2) 0.0249(18) 0.0083(16) 0.0085(15)
N9 0.0173(16) 0.0240(18) 0.0343(19) 0.0136(15) 0.0057(14) 0.0092(14)
N7 0.0182(16) 0.0208(17) 0.0329(18) 0.0132(15) 0.0057(14) 0.0075(14)
N1 0.0221(18) 0.0231(19) 0.050(2) 0.0122(17) 0.0074(16) 0.0088(15)
O1 0.0398(19) 0.0291(18) 0.059(2) 0.0179(16) 0.0140(17) 0.0173(15)
C18 0.024(2) 0.021(2) 0.024(2) 0.0081(16) 0.0052(16) 0.0023(17)
C11 0.027(2) 0.030(2) 0.028(2) 0.0155(18) 0.0094(17) 0.0098(18)
C2 0.016(2) 0.029(2) 0.055(3) 0.027(2) 0.0061(19) 0.0042(17)
N6 0.0220(19) 0.0199(19) 0.060(3) 0.0153(18) 0.0073(18) 0.0088(15)
C16 0.029(2) 0.026(2) 0.034(2) 0.0170(19) 0.0106(18) 0.0053(18)
C17 0.034(2) 0.019(2) 0.026(2) 0.0120(17) 0.0055(18) 0.0066(17)
C10 0.032(2) 0.025(2) 0.026(2) 0.0141(17) 0.0075(17) 0.0143(18)
C19 0.028(2) 0.025(2) 0.041(3) 0.0142(19) -0.0005(19) 0.0092(18)
C9 0.026(2) 0.038(3) 0.036(2) 0.015(2) 0.0130(18) 0.015(2)
C6 0.018(2) 0.024(2) 0.041(3) 0.0140(19) 0.0070(18) 0.0058(17)
C8 0.0190(19) 0.022(2) 0.031(2) 0.0116(18) 0.0037(17) 0.0068(16)
C4 0.0151(19) 0.023(2) 0.033(2) 0.0123(17) 0.0051(16) 0.0046(16)
C12 0.028(2) 0.033(2) 0.043(3) 0.020(2) 0.005(2) 0.0066(19)
C5 0.0113(18) 0.021(2) 0.037(2) 0.0134(17) 0.0045(15) 0.0056(15)
C21 0.078(5) 0.031(3) 0.051(3) -0.005(2) -0.018(3) 0.027(3)
C15 0.043(3) 0.033(2) 0.037(2) 0.020(2) 0.015(2) 0.020(2)
C22 0.065(4) 0.030(3) 0.043(3) 0.010(2) 0.006(3) 0.025(3)
C23 0.040(3) 0.041(3) 0.050(3) 0.008(2) 0.002(2) 0.017(2)
C13 0.052(3) 0.025(2) 0.031(2) 0.0098(19) 0.001(2) 0.007(2)
C14 0.071(4) 0.033(3) 0.032(2) 0.012(2) 0.013(2) 0.027(3)
C20 0.056(3) 0.035(3) 0.050(3) 0.002(2) -0.019(3) 0.017(3)

loop_
_atom_type_symbol
_atom_type_description
_atom_type_scat_dispersion_real
_atom_type_scat_dispersion_imag
_atom_type_scat_source
C C 0.0033 0.0016 'International Tables Vol C Tables 4.2.6.8 and 6.1.1.4'
H H 0.0000 0.0000 'International Tables Vol C Tables 4.2.6.8 and 6.1.1.4'
N N 0.0061 0.0033 'International Tables Vol C Tables 4.2.6.8 and 6.1.1.4'
O O 0.0106 0.0060 'International Tables Vol C Tables 4.2.6.8 and 6.1.1.4'
Br Br -0.2901 2.4595 'International Tables Vol C Tables 4.2.6.8 and 6.1.1.4'

loop_
_geom_angle_atom_site_label_1
_geom_angle_atom_site_label_2
_geom_angle_atom_site_label_3
_geom_angle
C2 N3 C4 111.8(4)
C8 N9 C4 108.3(3)
C8 N9 C9 125.9(4)
C4 N9 C9 125.7(4)
C8 N7 C5 108.6(4)
C8 N7 C16 124.6(4)
C5 N7 C16 126.8(4)
C6 N1 C2 124.2(4)
N6 O1 C23 105.9(4)
C19 C18 C17 120.6(4)
C10 C11 C12 118.7(4)
N3 C2 N1 126.3(4)
C6 N6 O1 105.5(4)
N7 C16 C17 111.7(3)
C22 C17 C18 119.7(4)
C22 C17 C16 121.2(4)
C18 C17 C16 119.1(4)
C11 C10 C15 120.6(4)
C11 C10 C9 121.7(4)
C15 C10 C9 117.7(4)
C18 C19 C20 119.0(5)
N9 C9 C10 114.1(4)
N6 C6 N1 127.9(4)
N6 C6 C5 121.8(4)
N1 C6 C5 110.3(4)
N7 C8 N9 108.9(4)
N3 C4 C5 127.4(4)
N3 C4 N9 125.3(4)
C5 C4 N9 107.2(4)
C13 C12 C11 121.3(5)
C4 C5 N7 106.9(4)
C4 C5 C6 120.1(4)
N7 C5 C6 133.0(4)
C20 C21 C22 120.1(5)
C14 C15 C10 119.3(5)
C17 C22 C21 119.6(5)
C12 C13 C14 118.9(5)
C15 C14 C13 121.3(5)
C21 C20 C19 120.9(5)

loop_
_geom_bond_atom_site_label_1
_geom_bond_atom_site_label_2
_geom_bond_distance
N3 C2 1.286(6)
N3 C4 1.361(6)
N9 C8 1.339(5)
N9 C4 1.384(6)
N9 C9 1.464(6)
N7 C8 1.328(5)
N7 C5 1.389(5)
N7 C16 1.478(5)
N1 C6 1.389(6)
N1 C2 1.368(6)
O1 N6 1.413(5)
O1 C23 1.435(7)
C18 C19 1.383(6)
C18 C17 1.384(6)
C11 C10 1.381(6)
C11 C12 1.405(6)
N6 C6 1.321(6)
C16 C17 1.521(6)
C17 C22 1.384(7)
C10 C15 1.395(6)
C10 C9 1.512(6)
C19 C20 1.383(7)
C6 C5 1.440(6)
C4 C5 1.357(6)
C12 C13 1.374(7)
C21 C20 1.365(9)
C21 C22 1.390(8)
C15 C14 1.381(8)
C13 C14 1.386(8)
